data_7012793
loop_
_publ_author_name
'Sugiyarto, Kristian H.'
'McHale, Wendy-Anne'
'Craig, Donald C.'
'Rae, A. David'
'Scudder, Marcia L.'
'Goodwin, Harold A.'

_publ_section_title
;
 Spin transition centres linked by the nitroprusside ion. The
 cooperative transition in bis(2,6-bis(pyrazol-3-yl)pyridine)iron(ii)
 nitroprusside
;
_journal_issue 12
_journal_name_full 'Dalton Transactions'
_journal_page_first 2443
_journal_paper_doi 10.1039/b301218b
_journal_year 2003
_chemical_formula_moiety 'C22 H18 Fe N10 2+,C5 Fe N6 O 2-'
_chemical_formula_sum 'C27 H18 Fe2 N16 O'
_chemical_formula_weight 694.2
_space_group_IT_number 130
_symmetry_cell_setting tetragonal
_symmetry_space_group_name_Hall '-P 4a 2ac'
_symmetry_space_group_name_H-M 'P 4/n c c :2'
_atom_type_scat_source 'International Tables for X-ray Crystallography, Vol. IV'
_audit_creation_method 'RAELSPUB and manual entry'
_cell_angle_alpha 90
_cell_angle_beta 90
_cell_angle_gamma 90
_cell_formula_units_Z 4
_cell_length_a 13.346(3)
_cell_length_b 13.346(3)
_cell_length_c 17.273(5)
_cell_measurement_reflns_used 10
_cell_measurement_temperature 294
_cell_measurement_theta_max 11
_cell_measurement_theta_min 9
_cell_volume 3076.6(13)
_computing_cell_refinement 'CAD4 Version 5.0, 1989'
_computing_data_collection 'CAD4 Version 5.0, 1989'
_computing_data_reduction 'Local program'
_computing_molecular_graphics 'ORTEP-II, (Johnson, 1976)'
_computing_publication_material 'Local programs'
_computing_structure_refinement 'RAELS, (Rae, 1989)'
_computing_structure_solution 'SIR92 (Altomare et al, 1994)'
_diffrn_measurement_device_type 'Nonius CAD-4'
_diffrn_measurement_method \w--2\q
_diffrn_radiation_type 'Mo K\a'
_diffrn_radiation_wavelength 0.71073
_diffrn_reflns_av_R_equivalents 0.027
_diffrn_reflns_limit_h_max 15
_diffrn_reflns_limit_h_min 0
_diffrn_reflns_limit_k_max 15
_diffrn_reflns_limit_k_min 0
_diffrn_reflns_limit_l_max 20
_diffrn_reflns_limit_l_min 0
_diffrn_reflns_number 2620
_diffrn_reflns_theta_max 25
_diffrn_standards_decay_% 0
_diffrn_standards_interval_time 30min
_diffrn_standards_number 1
_exptl_absorpt_coefficient_mu 0.991
_exptl_absorpt_correction_T_max 0.89
_exptl_absorpt_correction_T_min 0.80
_exptl_absorpt_correction_type analytical
_exptl_absorpt_process_details '(DeMeulenaer & Tompa, 1965)'
_exptl_crystal_colour yellow
_exptl_crystal_density_diffrn 1.50
_exptl_crystal_density_method 'not measured'
_exptl_crystal_description plate
_exptl_crystal_F_000 1408.0
_exptl_crystal_size_max 0.29
_exptl_crystal_size_mid 0.17
_exptl_crystal_size_min 0.08
_refine_diff_density_max 0.51
_refine_diff_density_min -0.50
_refine_ls_extinction_method none
_refine_ls_goodness_of_fit_ref 1.09
_refine_ls_hydrogen_treatment noref
_refine_ls_number_parameters 112
_refine_ls_number_reflns 875
_refine_ls_R_factor_gt 0.034
_refine_ls_shift/su_max 0.003
_refine_ls_structure_factor_coef F
_refine_ls_weighting_details 'w = 1/[\s^2^(F) + 0.0004F^2^]'
_refine_ls_weighting_scheme calc
_refine_ls_wR_factor_ref 0.041
_reflns_number_gt 875
_reflns_number_total 1361
_reflns_threshold_expression I>2\s(I)
_cod_data_source_file b301218b.txt
_cod_data_source_block C22H18FeN10,C5FeN6O_DHG72_RT
_cod_original_cell_volume 3077(1)
_cod_original_sg_symbol_H-M 'P 4/ncc'
_cod_database_code 7012793

loop_
_symmetry_equiv_pos_site_id
_symmetry_equiv_pos_as_xyz
1 x,y,z
2 1/2-x,y,1/2+z
3 x,1/2-y,1/2+z
4 1/2-x,1/2-y,z
5 y,x,1/2+z
6 1/2-y,x,z
7 y,1/2-x,z
8 1/2-y,1/2-x,1/2+z
9 -x,-y,-z
10 1/2+x,-y,1/2-z
11 -x,1/2+y,1/2-z
12 1/2+x,1/2+y,-z
13 -y,-x,1/2-z
14 1/2+y,-x,-z
15 -y,1/2+x,-z
16 1/2+y,1/2+x,1/2-z

loop_
_atom_site_label
_atom_site_fract_x
_atom_site_fract_y
_atom_site_fract_z
_atom_site_U_iso_or_equiv
_atom_site_adp_type
_atom_site_type_symbol
_atom_site_occupancy
Fe1 0.7500 0.2500 0.2500 0.0367(2) Uani Fe 1.0
N1 0.8560(2) 0.2904(2) 0.1585(2) 0.0455(7) Uani N 1.0
N2 0.8604(2) 0.3567(2) 0.1002(2) 0.0583(8) Uani N 1.0
N3 0.8635(2) 0.1365(2) 0.2500 0.0461(9) Uani N 1.0
C1 0.9360(4) 0.3355(3) 0.0518(2) 0.074(1) Uani C 1.0
C2 0.9825(3) 0.2518(4) 0.0785(2) 0.075(1) Uani C 1.0
C3 0.9307(3) 0.2250(3) 0.1457(2) 0.0524(9) Uani C 1.0
C4 0.9383(3) 0.1412(3) 0.1986(2) 0.055(1) Uani C 1.0
C5 1.0136(3) 0.0693(4) 0.1978(3) 0.086(2) Uani C 1.0
C6 1.0075(3) -0.0075(3) 0.2500 0.106(3) Uani C 1.0
Fe2 0.25000 0.25000 0.36190(4) 0.0398(2) Uani Fe 1.0
O1Np 0.2748(78) 0.2315(96) 0.2028(3) 0.118(9) Uani O 1.0
N1Np 0.2500 0.2500 0.2669(3) 0.074(2) Uani N 1.0
N2Np 0.2500 0.2500 0.5398(3) 0.072(2) Uani N 1.0
C2Np 0.2500 0.2500 0.4745(4) 0.046(1) Uani C 1.0
N3Np 0.0216(3) 0.2344(3) 0.3788(2) 0.081(1) Uani N 1.0
C3Np 0.1063(3) 0.2390(3) 0.3720(2) 0.0528(9) Uani C 1.0
HN2 0.8134 0.4144 0.0936 0.058 Uani H 1.0
HC1 0.9548 0.3743 0.0045 0.074 Uani H 1.0
HC2 1.0414 0.2168 0.0551 0.075 Uani H 1.0
HC5 1.0704 0.0735 0.1602 0.086 Uani H 1.0
HC6 1.0605 -0.0605 0.2500 0.106 Uani H 1.0

loop_
_atom_site_aniso_label
_atom_site_aniso_U_11
_atom_site_aniso_U_22
_atom_site_aniso_U_33
_atom_site_aniso_U_12
_atom_site_aniso_U_13
_atom_site_aniso_U_23
_atom_site_aniso_type_symbol
Fe1 0.0310(3) 0.0310(3) 0.0482(5) 0.0073(5) 0.0000 0.0000 Fe
N1 0.039(2) 0.045(2) 0.053(2) -0.001(1) 0.002(1) -0.006(1) N
N2 0.062(2) 0.056(2) 0.057(2) -0.009(2) 0.010(2) 0.004(2) N
N3 0.041(1) 0.041(1) 0.056(2) 0.013(2) -0.012(1) -0.012(1) N
C1 0.073(3) 0.087(3) 0.063(3) -0.020(2) 0.023(2) -0.006(2) C
C2 0.052(2) 0.106(3) 0.066(2) -0.001(3) 0.015(2) -0.024(3) C
C3 0.036(2) 0.066(3) 0.056(2) 0.002(2) 0.002(2) -0.021(2) C
C4 0.040(2) 0.067(2) 0.059(2) 0.021(2) -0.009(2) -0.027(2) C
C5 0.066(3) 0.108(4) 0.085(3) 0.051(3) -0.011(2) -0.034(3) C
C6 0.112(4) 0.112(4) 0.092(5) 0.085(5) -0.024(4) -0.024(4) C
Fe2 0.0433(3) 0.0433(3) 0.0327(4) 0.0000 0.0000 0.0000 Fe
O1Np 0.162(9) 0.162(9) 0.031(3) 0.0000 0.0000 0.0000 O
N1Np 0.093(3) 0.093(3) 0.038(3) 0.0000 0.0000 0.0000 N
N2Np 0.091(3) 0.091(3) 0.034(3) 0.0000 0.0000 0.0000 N
C2Np 0.044(2) 0.044(2) 0.048(3) 0.0000 0.0000 0.0000 C
N3Np 0.048(2) 0.119(3) 0.076(2) -0.003(2) -0.006(2) -0.013(2) N
C3Np 0.050(2) 0.064(3) 0.045(2) 0.000(2) -0.006(1) -0.006(2) C

loop_
_geom_angle_atom_site_label_1
_geom_angle_atom_site_label_2
_geom_angle_atom_site_label_3
_geom_angle
_geom_angle_site_symmetry_1
_geom_angle_site_symmetry_2
_geom_angle_site_symmetry_3
_geom_angle_publ_flag
N1 Fe1 N1 87.5(1) 1_555 1_555 4_655 no
N1 Fe1 N1 147.2(1) 1_555 1_555 13_665 no
N1 Fe1 N1 101.7(1) 1_555 1_555 16_545 no
N1 Fe1 N3 73.58(7) 1_555 1_555 1_555 no
N1 Fe1 N3 106.42(7) 1_555 1_555 4_655 no
N1 Fe1 N1 101.7(1) 4_655 1_555 13_665 no
N1 Fe1 N1 147.2(1) 4_655 1_555 16_545 no
N1 Fe1 N3 106.42(7) 4_655 1_555 1_555 no
N1 Fe1 N3 73.58(7) 4_655 1_555 4_655 no
N1 Fe1 N1 87.5(1) 13_665 1_555 16_545 no
N1 Fe1 N3 73.58(7) 13_665 1_555 1_555 no
N1 Fe1 N3 106.42(7) 13_665 1_555 4_655 no
N1 Fe1 N3 106.42(7) 16_545 1_555 1_555 no
N1 Fe1 N3 73.58(7) 16_545 1_555 4_655 no
N3 Fe1 N3 180.00 1_555 1_555 4_655 no
Fe1 N1 C3 116.0(2) 1_555 1_555 1_555 no
Fe1 N3 C4 119.7(2) 1_555 1_555 1_555 no
Fe1 N3 C4 119.7(2) 1_555 1_555 13_665 no
C4 N3 C4 120.7(4) 1_555 1_555 13_665 no
N2 C1 C2 107.8(4) 1_555 1_555 1_555 no
C1 C2 C3 105.4(4) 1_555 1_555 1_555 no
N1 C3 C2 109.7(4) 1_555 1_555 1_555 no
N1 C3 C4 116.8(3) 1_555 1_555 1_555 no
C2 C3 C4 133.4(4) 1_555 1_555 1_555 no
N3 C4 C3 113.7(3) 1_555 1_555 1_555 no
N3 C4 C5 120.9(4) 1_555 1_555 1_555 no
C3 C4 C5 125.3(4) 1_555 1_555 1_555 no
C4 C5 C6 117.8(5) 1_555 1_555 1_555 no
C5 C6 C5 121.7(6) 1_555 1_555 13_665 no
N1Np Fe2 C2Np 180.00 1_555 1_555 1_555 no
N1Np Fe2 C3Np 95.17(9) 1_555 1_555 1_555 no
N1Np Fe2 C3Np 95.17(9) 1_555 1_555 4_555 no
N1Np Fe2 C3Np 95.17(9) 1_555 1_555 6_555 no
N1Np Fe2 C3Np 95.17(9) 1_555 1_555 7_555 no
C2Np Fe2 C3Np 84.83(9) 1_555 1_555 1_555 no
C2Np Fe2 C3Np 84.83(9) 1_555 1_555 4_555 no
C2Np Fe2 C3Np 84.83(9) 1_555 1_555 6_555 no
C2Np Fe2 C3Np 84.83(9) 1_555 1_555 7_555 no
C3Np Fe2 C3Np 169.7(2) 1_555 1_555 4_555 no
C3Np Fe2 C3Np 89.53(2) 1_555 1_555 6_555 no
C3Np Fe2 C3Np 89.53(2) 1_555 1_555 7_555 no
C3Np Fe2 C3Np 89.53(2) 4_555 1_555 6_555 no
C3Np Fe2 C3Np 89.53(2) 4_555 1_555 7_555 no
C3Np Fe2 C3Np 169.7(2) 6_555 1_555 7_555 no
Fe2 N1Np O1Np 159.6(21) 1_555 1_555 1_555 no
Fe2 C2Np N2Np 180.00 1_555 1_555 1_555 no
Fe2 C3Np N3Np 178.5(4) 1_555 1_555 1_555 no

loop_
_geom_bond_atom_site_label_1
_geom_bond_atom_site_label_2
_geom_bond_distance
_geom_bond_site_symmetry_1
_geom_bond_site_symmetry_2
_geom_bond_publ_flag
Fe1 N1 2.189(3) 1_555 1_555 no
Fe1 N1 2.189(3) 1_555 4_655 no
Fe1 N1 2.189(3) 1_555 13_665 no
Fe1 N1 2.189(3) 1_555 16_545 no
Fe1 N3 2.143(3) 1_555 1_555 no
Fe1 N3 2.143(3) 1_555 4_655 no
N1 C3 1.343(4) 1_555 1_555 no
N2 C1 1.340(5) 1_555 1_555 no
N3 C4 1.337(4) 1_555 1_555 no
N3 C4 1.337(4) 1_555 13_665 no
C1 C2 1.358(6) 1_555 1_555 no
C2 C3 1.397(5) 1_555 1_555 no
C3 C4 1.449(4) 1_555 1_555 no
C4 C5 1.390(5) 1_555 1_555 no
C5 C6 1.367(6) 1_555 1_555 no
C6 C5 1.367(6) 1_555 13_665 no
Fe2 N1Np 1.640(5) 1_555 1_555 no
Fe2 C2Np 1.945(6) 1_555 1_555 no
Fe2 C3Np 1.931(4) 1_555 1_555 no
Fe2 C3Np 1.931(4) 1_555 4_555 no
Fe2 C3Np 1.931(4) 1_555 6_555 no
Fe2 C3Np 1.931(4) 1_555 7_555 no
O1Np N1Np 1.182(18) 1_555 1_555 no
N2Np C2Np 1.129(8) 1_555 1_555 no
N3Np C3Np 1.139(4) 1_555 1_555 no
